data_4002932
loop_
_publ_author_name
'Pang, Jiandong'
'Wu, Mingyan'
'Qin, Jun-Sheng'
'Liu, Caiping'
'Lollar, Christina T.'
'Yuan, Daqiang'
'Hong, Maochun'
'Zhou, Hong-Cai'

_publ_section_title
;
 Solvent-Assisted, Thermally Triggered Structural Transformation in
 Flexible Mesoporous Metal--Organic Frameworks
;
_journal_name_full 'Chemistry of Materials'
_journal_paper_doi 10.1021/acs.chemmater.9b02582
_journal_year 2019
_chemical_formula_sum 'C53 H32.67 In2 O10.67'
_chemical_formula_weight 1069.76
_space_group_crystal_system hexagonal
_space_group_IT_number 192
_space_group_name_Hall '-P 6 2c'
_space_group_name_H-M_alt 'P 6/m c c'
_symmetry_space_group_name_Hall '-P 6 2c'
_symmetry_space_group_name_H-M 'P 6/m c c'
_atom_sites_solution_hydrogens geom
_audit_creation_method SHELXL-2014/7
_cell_angle_alpha 90
_cell_angle_beta 90
_cell_angle_gamma 120
_cell_formula_units_Z 6
_cell_length_a 30.346(4)
_cell_length_b 30.346
_cell_length_c 35.303(4)
_cell_measurement_reflns_used 4418
_cell_measurement_temperature 150(2)
_cell_measurement_theta_max 30.0584
_cell_measurement_theta_min 2.5032
_cell_volume 28154(5)
_computing_cell_refinement 'SAINT+ ver. (Bruker, 2001)'
_computing_data_collection 'APEX2  (Bruker, 2008)'
_computing_data_reduction 'SAINT+ ver. (Bruker, 2001)'
_computing_molecular_graphics 'SHELXTL (Sheldrick, 2014)'
_computing_publication_material 'SHELXTL (Sheldrick, 2014)'
_computing_structure_refinement 'SHELXL-2014/7 (Sheldrick, 2014)'
_computing_structure_solution 'SHELXL-2014/7 (Sheldrick, 2014)'
_diffrn_ambient_temperature 150(2)
_diffrn_measured_fraction_theta_full 0.992
_diffrn_measured_fraction_theta_max 0.992
_diffrn_measurement_device_type 'Bruker SMART APEX II CCD area detector'
_diffrn_measurement_method 'phi and omega scans'
_diffrn_radiation_type CuK\a
_diffrn_radiation_wavelength 1.54184
_diffrn_reflns_av_R_equivalents 0.0000
_diffrn_reflns_av_unetI/netI 0.0538
_diffrn_reflns_Laue_measured_fraction_full 0.992
_diffrn_reflns_Laue_measured_fraction_max 0.992
_diffrn_reflns_limit_h_max -19
_diffrn_reflns_limit_h_min 17
_diffrn_reflns_limit_k_max -19
_diffrn_reflns_limit_k_min 19
_diffrn_reflns_limit_l_max -22
_diffrn_reflns_limit_l_min 23
_diffrn_reflns_number 1414
_diffrn_reflns_point_group_measured_fraction_full 0.992
_diffrn_reflns_point_group_measured_fraction_max 0.992
_diffrn_reflns_theta_full 30.153
_diffrn_reflns_theta_max 30.153
_diffrn_reflns_theta_min 2.503
_diffrn_source 'fine-focus sealed tube'
_exptl_absorpt_coefficient_mu 2.089
_exptl_absorpt_correction_T_max 0.7460
_exptl_absorpt_correction_T_min 0.2724
_exptl_absorpt_correction_type multi-scan
_exptl_crystal_colour colorless
_exptl_crystal_density_diffrn 0.379
_exptl_crystal_density_method 'not measured'
_exptl_crystal_description Rod-like
_exptl_crystal_F_000 3204
_exptl_crystal_size_max 0.2
_exptl_crystal_size_mid 0.05
_exptl_crystal_size_min 0.05
_platon_squeeze_details
;
;
_refine_diff_density_max 0.152
_refine_diff_density_min -0.208
_refine_diff_density_rms 0.024
_refine_ls_extinction_method none
_refine_ls_goodness_of_fit_ref 0.937
_refine_ls_hydrogen_treatment constr
_refine_ls_matrix_type full
_refine_ls_number_parameters 153
_refine_ls_number_reflns 1414
_refine_ls_number_restraints 78
_refine_ls_restrained_S_all 0.947
_refine_ls_R_factor_all 0.0396
_refine_ls_R_factor_gt 0.0330
_refine_ls_shift/su_max 0.001
_refine_ls_shift/su_mean 0.000
_refine_ls_structure_factor_coef Fsqd
_refine_ls_weighting_details 'w=1/[\s^2^(Fo^2^)+(0.0466P)^2^] where P=(Fo^2^+2Fc^2^)/3'
_refine_ls_weighting_scheme calc
_refine_ls_wR_factor_gt 0.0785
_refine_ls_wR_factor_ref 0.0795
_reflns_Friedel_coverage 0.000
_reflns_number_gt 1088
_reflns_number_total 1414
_reflns_threshold_expression 'I > 2\s(I)'
_cod_data_source_file cm9b02582_si_002.cif
_cod_data_source_block PCN-167-150K
_cod_original_cell_volume 28154(8)
_cod_database_code 4002932
_shelx_shelxl_version_number 2014/7
_shelx_space_group_comment
;
The symmetry employed for this shelxl refinement is uniquely defined
by the following loop, which should always be used as a source of
symmetry information in preference to the above space-group names.
They are only intended as comments.
;

loop_
_space_group_symop_operation_xyz
'x, y, z'
'x-y, x, z'
'-y, x-y, z'
'-x, -y, z'
'-x+y, -x, z'
'y, -x+y, z'
'x-y, -y, -z+1/2'
'-x, -x+y, -z+1/2'
'y, x, -z+1/2'
'-y, -x, -z+1/2'
'-x+y, y, -z+1/2'
'x, x-y, -z+1/2'
'-x, -y, -z'
'-x+y, -x, -z'
'y, -x+y, -z'
'x, y, -z'
'x-y, x, -z'
'-y, x-y, -z'
'-x+y, y, z-1/2'
'x, x-y, z-1/2'
'-y, -x, z-1/2'
'y, x, z-1/2'
'x-y, -y, z-1/2'
'-x, -x+y, z-1/2'

loop_
_atom_site_label
_atom_site_type_symbol
_atom_site_fract_x
_atom_site_fract_y
_atom_site_fract_z
_atom_site_U_iso_or_equiv
_atom_site_adp_type
_atom_site_occupancy
_atom_site_site_symmetry_order
_atom_site_calc_flag
_atom_site_refinement_flags_posn
_atom_site_refinement_flags_adp
_atom_site_refinement_flags_occupancy
In1 In 0.72127(4) 0.40782(4) 0.0000 0.0432(7) Uani 1 2 d S T P
O1 O 0.5999(2) 0.3661(2) 0.04152(16) 0.054(2) Uani 1 1 d . U .
O2 O 0.6833(2) 0.42725(19) 0.04295(14) 0.041(2) Uani 1 1 d . U .
O3 O 0.6667 0.3333 0.0000 0.108(6) Uani 1 6 d S T P
O4 O 0.7806(2) 0.4883(3) 0.0000 0.052(3) Uani 1 2 d S T P
C1 C 0.6360(5) 0.4040(5) 0.0525(4) 0.066(5) Uani 1 1 d . U .
C2 C 0.6288(6) 0.4324(6) 0.0860(4) 0.059(5) Uani 1 1 d . U .
C3 C 0.5835(6) 0.4162(5) 0.1014(4) 0.086(5) Uani 1 1 d . . .
H3 H 0.5559 0.3856 0.0917 0.103 Uiso 1 1 calc R U .
C4 C 0.5734(5) 0.4400(5) 0.1300(4) 0.096(5) Uani 1 1 d . . .
H4 H 0.5394 0.4278 0.1381 0.115 Uiso 1 1 calc R U .
C5 C 0.6133(7) 0.4824(6) 0.1474(4) 0.063(5) Uani 1 1 d . U .
C6 C 0.6603(5) 0.5020(4) 0.1322(3) 0.093(4) Uani 1 1 d . U .
H6 H 0.6881 0.5336 0.1403 0.112 Uiso 1 1 calc R U .
C7 C 0.6654(4) 0.4723(5) 0.1036(3) 0.093(5) Uani 1 1 d . U .
H7 H 0.6991 0.4824 0.0961 0.111 Uiso 1 1 calc R U .
C8 C 0.5975(5) 0.5097(5) 0.1793(4) 0.070(4) Uani 1 1 d . U .
C9 C 0.5524(4) 0.4918(3) 0.2010(3) 0.043(3) Uani 1 1 d . U .
H9 H 0.5256 0.4583 0.1957 0.052 Uiso 1 1 calc R U .
C10 C 0.5438(3) 0.5174(4) 0.2282(2) 0.037(3) Uani 1 1 d . U .
C11 C 0.5823(4) 0.5628(4) 0.2352(2) 0.046(4) Uani 1 1 d . U .
C12 C 0.6282(4) 0.5877(4) 0.2168(3) 0.077(4) Uani 1 1 d . U .
H12 H 0.6522 0.6220 0.2229 0.092 Uiso 1 1 calc R U .
C13 C 0.6397(4) 0.5605(5) 0.1877(3) 0.091(4) Uani 1 1 d . . .
H13 H 0.6718 0.5746 0.1753 0.110 Uiso 1 1 calc R U .
C14 C 0.5000 0.5000 0.2500 0.029(6) Uani 1 4 d S TU P

loop_
_atom_site_aniso_label
_atom_site_aniso_U_11
_atom_site_aniso_U_22
_atom_site_aniso_U_33
_atom_site_aniso_U_23
_atom_site_aniso_U_13
_atom_site_aniso_U_12
In1 0.0543(10) 0.0591(12) 0.0197(9) 0.000 0.000 0.0310(9)
O1 0.057(4) 0.047(4) 0.050(4) 0.014(3) 0.005(3) 0.020(3)
O2 0.040(4) 0.046(4) 0.038(4) -0.005(3) -0.009(3) 0.022(3)
O3 0.113(10) 0.113(10) 0.096(14) 0.000 0.000 0.057(5)
O4 0.047(6) 0.071(7) 0.044(6) 0.000 0.000 0.033(6)
C1 0.068(7) 0.070(6) 0.057(6) -0.013(4) 0.009(5) 0.031(5)
C2 0.057(7) 0.058(7) 0.059(7) 0.001(4) -0.004(5) 0.026(5)
C3 0.102(18) 0.104(14) 0.046(12) -0.039(11) 0.001(13) 0.048(13)
C4 0.066(13) 0.099(16) 0.082(13) -0.014(11) 0.027(14) 0.012(13)
C5 0.061(6) 0.067(6) 0.057(6) -0.003(4) 0.006(5) 0.029(5)
C6 0.095(6) 0.086(6) 0.089(6) -0.017(4) -0.004(5) 0.039(4)
C7 0.089(6) 0.102(6) 0.089(6) -0.006(4) 0.019(4) 0.050(5)
C8 0.072(6) 0.069(6) 0.069(6) 0.000(4) -0.004(5) 0.036(5)
C9 0.038(5) 0.044(5) 0.040(5) 0.005(4) 0.003(4) 0.015(4)
C10 0.044(5) 0.033(5) 0.033(5) -0.013(4) 0.008(4) 0.020(4)
C11 0.034(6) 0.057(6) 0.042(6) 0.000(4) 0.009(4) 0.018(4)
C12 0.083(6) 0.073(6) 0.069(6) -0.008(4) 0.004(4) 0.034(5)
C13 0.081(12) 0.154(14) 0.048(10) 0.022(10) 0.039(8) 0.066(12)
C14 0.028(6) 0.028(6) 0.029(8) 0.000 0.000 0.012(5)

loop_
_atom_type_symbol
_atom_type_description
_atom_type_scat_dispersion_real
_atom_type_scat_dispersion_imag
_atom_type_scat_source
C C 0.0181 0.0091 'International Tables Vol C Tables 4.2.6.8 and 6.1.1.4'
H H 0.0000 0.0000 'International Tables Vol C Tables 4.2.6.8 and 6.1.1.4'
O O 0.0492 0.0322 'International Tables Vol C Tables 4.2.6.8 and 6.1.1.4'
In In 0.0822 5.0449 'International Tables Vol C Tables 4.2.6.8 and 6.1.1.4'

loop_
_geom_angle_atom_site_label_1
_geom_angle_atom_site_label_2
_geom_angle_atom_site_label_3
_geom_angle
_geom_angle_site_symmetry_1
_geom_angle_site_symmetry_3
O3 In1 O1 95.20(17) . 5_665
O3 In1 O1 95.20(17) . 14_665
O1 In1 O1 88.9(3) 5_665 14_665
O3 In1 O2 93.11(15) . .
O1 In1 O2 90.30(19) 5_665 .
O1 In1 O2 171.7(2) 14_665 .
O3 In1 O2 93.11(15) . 16
O1 In1 O2 171.7(2) 5_665 16
O1 In1 O2 90.30(19) 14_665 16
O2 In1 O2 89.3(2) . 16
O3 In1 O4 179.76(17) . .
O1 In1 O4 84.6(2) 5_665 .
O1 In1 O4 84.6(2) 14_665 .
O2 In1 O4 87.06(19) . .
O2 In1 O4 87.06(19) 16 .
C1 O1 In1 131.6(9) . 3_655
C1 O2 In1 129.5(8) . .
In1 O3 In1 120.000(4) 14_665 3_655
In1 O3 In1 120.000(8) 14_665 .
In1 O3 In1 120.000(4) 3_655 .
O1 C1 O2 132.8(15) . .
O1 C1 C2 118.1(14) . .
O2 C1 C2 109.0(13) . .
C3 C2 C7 112.9(17) . .
C3 C2 C1 121.2(19) . .
C7 C2 C1 125.8(17) . .
C2 C3 C4 125(2) . .
C3 C4 C5 119.6(18) . .
C6 C5 C4 118.0(14) . .
C6 C5 C8 124.9(16) . .
C4 C5 C8 116.1(18) . .
C5 C6 C7 115.5(13) . .
C2 C7 C6 127.8(13) . .
C9 C8 C13 117.8(13) . .
C9 C8 C5 131.2(14) . .
C13 C8 C5 110.8(14) . .
C10 C9 C8 126.5(11) . .
C11 C10 C9 114.6(9) . .
C11 C10 C14 118.3(9) . .
C9 C10 C14 127.1(10) . .
C10 C11 C12 128.0(9) . .
C10 C11 C11 103.4(6) . 9
C12 C11 C11 128.3(7) . 9
C11 C12 C13 119.0(10) . .
C12 C13 C8 114.0(12) . .
C10 C14 C10 96.3(9) . 9
C10 C14 C10 112.8(8) . 4_665
C10 C14 C10 120.1(7) 9 4_665
C10 C14 C10 120.1(7) . 10_665
C10 C14 C10 112.8(8) 9 10_665
C10 C14 C10 96.3(9) 4_665 10_665

loop_
_geom_bond_atom_site_label_1
_geom_bond_atom_site_label_2
_geom_bond_distance
_geom_bond_site_symmetry_2
In1 O3 2.0271(9) .
In1 O1 2.094(6) 5_665
In1 O1 2.094(6) 14_665
In1 O2 2.157(5) .
In1 O2 2.157(5) 16
In1 O4 2.194(7) .
O1 C1 1.189(11) .
O1 In1 2.093(6) 3_655
O2 C1 1.289(11) .
O3 In1 2.0270(9) 14_665
O3 In1 2.0270(10) 3_655
C1 C2 1.542(13) .
C2 C3 1.322(12) .
C2 C7 1.320(12) .
C3 C4 1.365(10) .
C4 C5 1.393(12) .
C5 C6 1.352(12) .
C5 C8 1.607(12) .
C6 C7 1.411(10) .
C8 C9 1.419(12) .
C8 C13 1.457(11) .
C9 C10 1.342(8) .
C10 C11 1.309(9) .
C10 C14 1.391(8) .
C11 C12 1.374(10) .
C11 C11 1.461(15) 9
C12 C13 1.467(10) .
C14 C10 1.391(8) 9
C14 C10 1.391(8) 4_665
C14 C10 1.391(8) 10_665

loop_
_platon_squeeze_void_nr
_platon_squeeze_void_average_x
_platon_squeeze_void_average_y
_platon_squeeze_void_average_z
_platon_squeeze_void_volume
_platon_squeeze_void_count_electrons
_platon_squeeze_void_content
1 -0.004 -0.006 -0.003 23643 6443 ' '
